data_7206329
loop_
_publ_author_name
'Wang, Wen-Yue'
'Yang, Ze-Li'
'Wang, Cheng-Jie'
'Lu, Hui-Jie'
'Zang, Shuang-Quan'
'Li, Gang'

_publ_section_title
;
 2-Phenyl-4,5-imidazole dicarboxylate-based metal--organic frameworks
 assembled under hydro(solvo)thermal conditions
;
_journal_issue 15
_journal_name_full CrystEngComm
_journal_page_first 4895
_journal_paper_doi 10.1039/c1ce05394a
_journal_volume 13
_journal_year 2011
_chemical_formula_sum 'C22 H26 N4 O14 Sr'
_chemical_formula_weight 658.09
_chemical_name_systematic
;
?
;
_space_group_IT_number 43
_symmetry_cell_setting orthorhombic
_symmetry_space_group_name_Hall 'F 2 -2d'
_symmetry_space_group_name_H-M 'F d d 2'
_atom_sites_solution_hydrogens geom
_atom_sites_solution_primary direct
_atom_sites_solution_secondary difmap
_audit_creation_method SHELXL-97
_cell_angle_alpha 90.00
_cell_angle_beta 90.00
_cell_angle_gamma 90.00
_cell_formula_units_Z 8
_cell_length_a 27.280(3)
_cell_length_b 31.413(4)
_cell_length_c 6.6156(8)
_cell_measurement_reflns_used 5023
_cell_measurement_temperature 293(2)
_cell_measurement_theta_max 27.3504
_cell_measurement_theta_min 2.5936
_cell_volume 5669.2(12)
_computing_cell_refinement 'CrystalClear (Rigaku/MSC Inc., 2006)'
_computing_data_collection 'CrystalClear (Rigaku/MSC Inc., 2006)'
_computing_data_reduction 'CrystalClear (Rigaku/MSC Inc., 2006)'
_computing_molecular_graphics SHELXTL
_computing_publication_material SHELXTL
_computing_structure_refinement 'SHELXL-97 (Sheldrick, 2008)'
_computing_structure_solution 'SHELXL-97 (Sheldrick, 2008)'
_diffrn_ambient_temperature 293(2)
_diffrn_measured_fraction_theta_full 0.998
_diffrn_measured_fraction_theta_max 0.998
_diffrn_radiation_monochromator graphite
_diffrn_radiation_source 'fine-focus sealed tube'
_diffrn_radiation_type MoK\a
_diffrn_radiation_wavelength 0.71073
_diffrn_reflns_av_R_equivalents 0.0299
_diffrn_reflns_av_sigmaI/netI 0.0493
_diffrn_reflns_limit_h_max 27
_diffrn_reflns_limit_h_min -35
_diffrn_reflns_limit_k_max 40
_diffrn_reflns_limit_k_min -40
_diffrn_reflns_limit_l_max 8
_diffrn_reflns_limit_l_min -8
_diffrn_reflns_number 10814
_diffrn_reflns_theta_full 27.49
_diffrn_reflns_theta_max 27.49
_diffrn_reflns_theta_min 2.59
_exptl_absorpt_coefficient_mu 1.976
_exptl_absorpt_correction_T_max 0.7428
_exptl_absorpt_correction_T_min 0.6817
_exptl_absorpt_correction_type multi-scan
_exptl_absorpt_process_details 'Jacobson, R. (1998) Private communication'
_exptl_crystal_colour Colourless
_exptl_crystal_density_diffrn 1.542
_exptl_crystal_density_method 'not measured'
_exptl_crystal_description Prism
_exptl_crystal_F_000 2688
_exptl_crystal_size_max 0.21
_exptl_crystal_size_mid 0.19
_exptl_crystal_size_min 0.16
_refine_diff_density_max 0.367
_refine_diff_density_min -0.258
_refine_diff_density_rms 0.050
_refine_ls_abs_structure_details 'Flack H D (1983), Acta Cryst. A39, 876-881'
_refine_ls_abs_structure_Flack -0.002(5)
_refine_ls_extinction_method none
_refine_ls_goodness_of_fit_ref 1.007
_refine_ls_hydrogen_treatment constr
_refine_ls_matrix_type full
_refine_ls_number_parameters 187
_refine_ls_number_reflns 3182
_refine_ls_number_restraints 1
_refine_ls_restrained_S_all 1.007
_refine_ls_R_factor_all 0.0312
_refine_ls_R_factor_gt 0.0243
_refine_ls_shift/su_max 0.001
_refine_ls_shift/su_mean 0.000
_refine_ls_structure_factor_coef Fsqd
_refine_ls_weighting_details 'calc w=1/[\s^2^(Fo^2^)+(0.0133P)^2^+0.0000P] where P=(Fo^2^+2Fc^2^)/3'
_refine_ls_weighting_scheme calc
_refine_ls_wR_factor_gt 0.0539
_refine_ls_wR_factor_ref 0.0559
_reflns_number_gt 2869
_reflns_number_total 3182
_reflns_threshold_expression >2sigma(I)
_cod_data_source_file c1ce05394a.txt
_cod_data_source_block f
_cod_depositor_comments
;
The following automatic conversions were performed:

'_symmetry_cell_setting' value 'Orthorhombic' changed to
'orthorhombic' according to
/home/saulius/struct/CIF-dictionaries/cif_core.dic dictionary named
'cif_core.dic' version 2.4.1 from
2010-06-29.

'_exptl_absorpt_correction_type' value 'Multi-scan'
changed to 'multi-scan' according to
/home/saulius/struct/CIF-dictionaries/cif_core.dic dictionary named
'cif_core.dic' version 2.4.1 from 2010-06-29.

Automatic conversion script
Id: cif_fix_values 1715 2011-07-08 13:25:40Z adriana 
;
_cod_original_sg_symbol_H-M Fdd2
_cod_database_code 7206329

loop_
_symmetry_equiv_pos_as_xyz
'x, y, z'
'-x, -y, z'
'x+1/4, -y+1/4, z+1/4'
'-x+1/4, y+1/4, z+1/4'
'x, y+1/2, z+1/2'
'-x, -y+1/2, z+1/2'
'x+1/4, -y+3/4, z+3/4'
'-x+1/4, y+3/4, z+3/4'
'x+1/2, y, z+1/2'
'-x+1/2, -y, z+1/2'
'x+3/4, -y+1/4, z+3/4'
'-x+3/4, y+1/4, z+3/4'
'x+1/2, y+1/2, z'
'-x+1/2, -y+1/2, z'
'x+3/4, -y+3/4, z+1/4'
'-x+3/4, y+3/4, z+1/4'

loop_
_atom_site_label
_atom_site_type_symbol
_atom_site_fract_x
_atom_site_fract_y
_atom_site_fract_z
_atom_site_U_iso_or_equiv
_atom_site_adp_type
_atom_site_occupancy
_atom_site_symmetry_multiplicity
_atom_site_calc_flag
_atom_site_refinement_flags
_atom_site_disorder_assembly
_atom_site_disorder_group
Sr1 Sr 0.7500 0.7500 0.12585(6) 0.02019(7) Uani 1 2 d S . .
O1 O 0.57704(6) 0.54118(5) -0.0070(3) 0.0399(5) Uani 1 1 d . . .
O2 O 0.58069(7) 0.60161(5) -0.1794(3) 0.0450(5) Uani 1 1 d . . .
O3 O 0.62396(8) 0.66954(5) -0.1543(3) 0.0540(6) Uani 1 1 d . . .
H3 H 0.6092 0.6468 -0.1550 0.081 Uiso 1 1 calc R . .
O4 O 0.68262(7) 0.69950(5) 0.0227(3) 0.0449(5) Uani 1 1 d . . .
O5 O 0.78382(7) 0.70767(5) -0.1994(3) 0.0367(5) Uani 1 1 d . . .
H5B H 0.8087 0.7215 -0.2400 0.055 Uiso 1 1 d R . .
H5A H 0.7933 0.6835 -0.1568 0.055 Uiso 1 1 d R . .
O6 O 0.72497(7) 0.70464(5) 0.4383(3) 0.0342(4) Uani 1 1 d . . .
H6A H 0.7373 0.7032 0.5562 0.051 Uiso 1 1 d R . .
H6B H 0.7175 0.6795 0.4018 0.051 Uiso 1 1 d R . .
O7 O 0.60740(6) 0.49165(4) 0.3642(4) 0.0444(5) Uani 1 1 d . . .
H7A H 0.6212 0.4717 0.4299 0.067 Uiso 1 1 d R . .
H7B H 0.5897 0.4819 0.2693 0.067 Uiso 1 1 d R . .
N1 N 0.68999(7) 0.62882(5) 0.2778(3) 0.0332(4) Uani 1 1 d . . .
N2 N 0.64867(7) 0.56866(5) 0.2625(3) 0.0290(4) Uani 1 1 d . . .
H2A H 0.6388 0.5434 0.2919 0.035 Uiso 1 1 calc R . .
C1 C 0.59398(10) 0.57729(7) -0.0331(4) 0.0304(6) Uani 1 1 d . . .
C2 C 0.63170(8) 0.59315(6) 0.1077(4) 0.0266(5) Uani 1 1 d . . .
C3 C 0.65816(8) 0.63043(6) 0.1206(4) 0.0301(5) Uani 1 1 d . . .
C4 C 0.65577(10) 0.66953(7) -0.0096(4) 0.0348(6) Uani 1 1 d . . .
C5 C 0.68347(8) 0.59067(6) 0.3614(4) 0.0302(5) Uani 1 1 d . . .
C6 C 0.71063(10) 0.57486(7) 0.5366(4) 0.0365(6) Uani 1 1 d . . .
C7 C 0.75810(12) 0.59035(9) 0.5676(5) 0.0595(10) Uani 1 1 d . . .
H7 H 0.7716 0.6099 0.4779 0.071 Uiso 1 1 calc R . .
C8 C 0.78480(15) 0.57634(11) 0.7331(7) 0.0798(14) Uani 1 1 d . . .
H8 H 0.8163 0.5866 0.7548 0.096 Uiso 1 1 calc R . .
C9 C 0.76511(16) 0.54751(11) 0.8646(6) 0.0793(11) Uani 1 1 d . . .
H9 H 0.7832 0.5387 0.9762 0.095 Uiso 1 1 calc R . .
C10 C 0.71852(14) 0.53133(9) 0.8334(4) 0.0604(9) Uani 1 1 d . . .
H10 H 0.7053 0.5115 0.9223 0.072 Uiso 1 1 calc R . .
C11 C 0.69196(10) 0.54514(7) 0.6680(4) 0.0432(6) Uani 1 1 d . . .
H11 H 0.6608 0.5341 0.6452 0.052 Uiso 1 1 calc R . .

loop_
_atom_site_aniso_label
_atom_site_aniso_U_11
_atom_site_aniso_U_22
_atom_site_aniso_U_33
_atom_site_aniso_U_23
_atom_site_aniso_U_13
_atom_site_aniso_U_12
Sr1 0.02011(12) 0.01612(10) 0.02434(11) 0.000 0.000 -0.00004(13)
O1 0.0425(11) 0.0333(8) 0.0440(11) 0.0109(8) -0.0138(9) -0.0198(8)
O2 0.0543(12) 0.0362(9) 0.0446(11) 0.0141(8) -0.0276(9) -0.0178(8)
O3 0.0704(14) 0.0341(8) 0.0575(13) 0.0232(9) -0.0377(12) -0.0270(9)
O4 0.0518(12) 0.0323(9) 0.0507(12) 0.0135(8) -0.0215(10) -0.0209(8)
O5 0.0399(11) 0.0348(8) 0.0354(11) -0.0018(8) -0.0079(8) 0.0059(7)
O6 0.0464(11) 0.0252(8) 0.0309(11) 0.0040(7) -0.0068(8) -0.0055(7)
O7 0.0502(10) 0.0354(9) 0.0475(11) 0.0189(11) -0.0154(12) -0.0095(7)
N1 0.0381(11) 0.0256(8) 0.0361(11) 0.0071(8) -0.0170(10) -0.0078(8)
N2 0.0354(11) 0.0231(8) 0.0284(10) 0.0081(7) -0.0097(9) -0.0077(8)
C1 0.0271(14) 0.0327(12) 0.0314(13) 0.0041(10) -0.0076(11) -0.0093(10)
C2 0.0277(11) 0.0229(9) 0.0293(12) 0.0065(10) -0.0086(10) -0.0069(8)
C3 0.0329(12) 0.0254(9) 0.0320(11) 0.0047(10) -0.0099(12) -0.0075(9)
C4 0.0394(16) 0.0308(12) 0.0343(14) 0.0144(11) -0.0108(12) -0.0070(11)
C5 0.0348(12) 0.0249(9) 0.0309(12) 0.0031(9) -0.0079(11) -0.0031(9)
C6 0.0463(18) 0.0280(12) 0.0353(15) -0.0001(11) -0.0165(13) 0.0020(11)
C7 0.069(2) 0.0493(15) 0.060(2) 0.0145(13) -0.0369(18) -0.0090(14)
C8 0.082(3) 0.067(2) 0.091(3) 0.011(2) -0.059(3) -0.0048(19)
C9 0.113(3) 0.066(2) 0.058(2) 0.0052(18) -0.051(2) 0.021(2)
C10 0.088(3) 0.0556(16) 0.0371(17) 0.0125(13) -0.0094(16) 0.0140(16)
C11 0.0545(17) 0.0423(13) 0.0327(14) 0.0054(10) -0.0080(12) 0.0052(12)

loop_
_atom_type_symbol
_atom_type_description
_atom_type_scat_dispersion_real
_atom_type_scat_dispersion_imag
_atom_type_scat_source
C C 0.0033 0.0016 'International Tables Vol C Tables 4.2.6.8 and 6.1.1.4'
H H 0.0000 0.0000 'International Tables Vol C Tables 4.2.6.8 and 6.1.1.4'
N N 0.0061 0.0033 'International Tables Vol C Tables 4.2.6.8 and 6.1.1.4'
O O 0.0106 0.0060 'International Tables Vol C Tables 4.2.6.8 and 6.1.1.4'
Sr Sr -1.5307 3.2498 'International Tables Vol C Tables 4.2.6.8 and 6.1.1.4'

loop_
_geom_angle_atom_site_label_1
_geom_angle_atom_site_label_2
_geom_angle_atom_site_label_3
_geom_angle
_geom_angle_site_symmetry_1
_geom_angle_site_symmetry_3
_geom_angle_publ_flag
O4 Sr1 O4 148.61(9) . 14_665 ?
O4 Sr1 O1 78.67(6) . 4_655 ?
O4 Sr1 O1 111.01(6) 14_665 4_655 ?
O4 Sr1 O1 111.01(6) . 3_565 ?
O4 Sr1 O1 78.67(6) 14_665 3_565 ?
O1 Sr1 O1 145.14(9) 4_655 3_565 ?
O4 Sr1 O6 138.65(6) . 14_665 ?
O4 Sr1 O6 71.29(6) 14_665 14_665 ?
O1 Sr1 O6 72.62(6) 4_655 14_665 ?
O1 Sr1 O6 79.79(5) 3_565 14_665 ?
O4 Sr1 O6 71.29(6) . . ?
O4 Sr1 O6 138.65(6) 14_665 . ?
O1 Sr1 O6 79.79(5) 4_655 . ?
O1 Sr1 O6 72.62(6) 3_565 . ?
O6 Sr1 O6 74.79(8) 14_665 . ?
O4 Sr1 O5 81.06(6) . 14_665 ?
O4 Sr1 O5 73.91(6) 14_665 14_665 ?
O1 Sr1 O5 73.38(6) 4_655 14_665 ?
O1 Sr1 O5 139.89(6) 3_565 14_665 ?
O6 Sr1 O5 117.03(4) 14_665 14_665 ?
O6 Sr1 O5 144.63(5) . 14_665 ?
O4 Sr1 O5 73.91(6) . . ?
O4 Sr1 O5 81.06(6) 14_665 . ?
O1 Sr1 O5 139.89(6) 4_655 . ?
O1 Sr1 O5 73.38(6) 3_565 . ?
O6 Sr1 O5 144.63(5) 14_665 . ?
O6 Sr1 O5 117.03(5) . . ?
O5 Sr1 O5 73.89(8) 14_665 . ?
C1 O1 Sr1 136.09(16) . 11_464 ?
C4 O3 H3 109.5 . . ?
C4 O4 Sr1 167.65(17) . . ?
Sr1 O5 H5B 105.9 . . ?
Sr1 O5 H5A 106.3 . . ?
H5B O5 H5A 108.6 . . ?
Sr1 O6 H6A 130.9 . . ?
Sr1 O6 H6B 110.2 . . ?
H6A O6 H6B 107.8 . . ?
H7A O7 H7B 111.3 . . ?
C5 N1 C3 105.47(17) . . ?
C5 N2 C2 108.40(16) . . ?
C5 N2 H2A 125.8 . . ?
C2 N2 H2A 125.8 . . ?
O1 C1 O2 123.0(2) . . ?
O1 C1 C2 118.8(2) . . ?
O2 C1 C2 118.15(19) . . ?
N2 C2 C3 104.79(19) . . ?
N2 C2 C1 121.43(17) . . ?
C3 C2 C1 133.8(2) . . ?
N1 C3 C2 110.56(19) . . ?
N1 C3 C4 119.89(19) . . ?
C2 C3 C4 129.5(2) . . ?
O4 C4 O3 122.4(2) . . ?
O4 C4 C3 120.5(2) . . ?
O3 C4 C3 117.0(2) . . ?
N1 C5 N2 110.8(2) . . ?
N1 C5 C6 124.5(2) . . ?
N2 C5 C6 124.68(19) . . ?
C11 C6 C7 119.2(3) . . ?
C11 C6 C5 123.0(2) . . ?
C7 C6 C5 117.8(2) . . ?
C8 C7 C6 119.4(3) . . ?
C8 C7 H7 120.3 . . ?
C6 C7 H7 120.3 . . ?
C9 C8 C7 120.5(3) . . ?
C9 C8 H8 119.8 . . ?
C7 C8 H8 119.8 . . ?
C8 C9 C10 120.6(3) . . ?
C8 C9 H9 119.7 . . ?
C10 C9 H9 119.7 . . ?
C11 C10 C9 119.0(3) . . ?
C11 C10 H10 120.5 . . ?
C9 C10 H10 120.5 . . ?
C6 C11 C10 121.3(3) . . ?
C6 C11 H11 119.3 . . ?
C10 C11 H11 119.3 . . ?

loop_
_geom_bond_atom_site_label_1
_geom_bond_atom_site_label_2
_geom_bond_distance
_geom_bond_site_symmetry_2
_geom_bond_publ_flag
Sr1 O4 2.5221(17) . ?
Sr1 O4 2.5221(17) 14_665 ?
Sr1 O1 2.5867(16) 4_655 ?
Sr1 O1 2.5867(16) 3_565 ?
Sr1 O6 2.6017(17) 14_665 ?
Sr1 O6 2.6017(17) . ?
Sr1 O5 2.6926(19) 14_665 ?
Sr1 O5 2.6926(19) . ?
O1 C1 1.237(3) . ?
O1 Sr1 2.5867(16) 11_464 ?
O2 C1 1.285(3) . ?
O3 C4 1.292(3) . ?
O3 H3 0.8200 . ?
O4 C4 1.212(3) . ?
O5 H5B 0.8504 . ?
O5 H5A 0.8500 . ?
O6 H6A 0.8501 . ?
O6 H6B 0.8497 . ?
O7 H7A 0.8499 . ?
O7 H7B 0.8500 . ?
N1 C5 1.332(3) . ?
N1 C3 1.356(3) . ?
N2 C5 1.345(3) . ?
N2 C2 1.362(3) . ?
N2 H2A 0.8600 . ?
C1 C2 1.475(3) . ?
C2 C3 1.378(3) . ?
C3 C4 1.501(3) . ?
C5 C6 1.462(3) . ?
C6 C11 1.374(4) . ?
C6 C7 1.398(4) . ?
C7 C8 1.387(5) . ?
C7 H7 0.9300 . ?
C8 C9 1.365(6) . ?
C8 H8 0.9300 . ?
C9 C10 1.384(5) . ?
C9 H9 0.9300 . ?
C10 C11 1.382(4) . ?
C10 H10 0.9300 . ?
C11 H11 0.9300 . ?

loop_
_geom_hbond_atom_site_label_D
_geom_hbond_atom_site_label_H
_geom_hbond_atom_site_label_A
_geom_hbond_distance_DH
_geom_hbond_distance_HA
_geom_hbond_distance_DA
_geom_hbond_angle_DHA
_geom_hbond_site_symmetry_A
O3 H3 O2 0.82 1.63 2.444(2) 174.6 .
O6 H6B N1 0.85 1.94 2.777(2) 166.8 .
N2 H2A O7 0.86 1.90 2.752(2) 171.1 .
O5 H5A O2 0.85 2.13 2.880(2) 147.6 3_565
O5 H5B O7 0.85 2.01 2.843(3) 167.2 3_564
O6 H6A O5 0.85 2.06 2.886(2) 163.6 1_556
O7 H7A O3 0.85 1.98 2.781(2) 157.4 8_645
O7 H7B O6 0.85 2.03 2.785(3) 147.2 8_644

loop_
_geom_torsion_atom_site_label_1
_geom_torsion_atom_site_label_2
_geom_torsion_atom_site_label_3
_geom_torsion_atom_site_label_4
_geom_torsion
_geom_torsion_site_symmetry_1
_geom_torsion_site_symmetry_2
_geom_torsion_site_symmetry_3
_geom_torsion_site_symmetry_4
_geom_torsion_publ_flag
O4 Sr1 O4 C4 115.4(10) 14_665 . . . ?
O1 Sr1 O4 C4 -132.7(10) 4_655 . . . ?
O1 Sr1 O4 C4 12.3(10) 3_565 . . . ?
O6 Sr1 O4 C4 -86.2(10) 14_665 . . . ?
O6 Sr1 O4 C4 -49.8(10) . . . . ?
O5 Sr1 O4 C4 152.6(10) 14_665 . . . ?
O5 Sr1 O4 C4 76.9(10) . . . . ?
Sr1 O1 C1 O2 -19.0(4) 11_464 . . . ?
Sr1 O1 C1 C2 161.93(17) 11_464 . . . ?
C5 N2 C2 C3 0.0(3) . . . . ?
C5 N2 C2 C1 178.3(2) . . . . ?
O1 C1 C2 N2 1.2(4) . . . . ?
O2 C1 C2 N2 -178.0(2) . . . . ?
O1 C1 C2 C3 178.8(3) . . . . ?
O2 C1 C2 C3 -0.3(4) . . . . ?
C5 N1 C3 C2 0.3(3) . . . . ?
C5 N1 C3 C4 -179.8(2) . . . . ?
N2 C2 C3 N1 -0.2(3) . . . . ?
C1 C2 C3 N1 -178.1(3) . . . . ?
N2 C2 C3 C4 179.9(3) . . . . ?
C1 C2 C3 C4 2.0(5) . . . . ?
Sr1 O4 C4 O3 -156.8(8) . . . . ?
Sr1 O4 C4 C3 23.6(12) . . . . ?
N1 C3 C4 O4 1.1(4) . . . . ?
C2 C3 C4 O4 -179.0(3) . . . . ?
N1 C3 C4 O3 -178.5(2) . . . . ?
C2 C3 C4 O3 1.4(5) . . . . ?
C3 N1 C5 N2 -0.3(3) . . . . ?
C3 N1 C5 C6 179.6(2) . . . . ?
C2 N2 C5 N1 0.2(3) . . . . ?
C2 N2 C5 C6 -179.7(2) . . . . ?
N1 C5 C6 C11 152.9(3) . . . . ?
N2 C5 C6 C11 -27.3(4) . . . . ?
N1 C5 C6 C7 -28.4(4) . . . . ?
N2 C5 C6 C7 151.4(3) . . . . ?
C11 C6 C7 C8 -1.8(5) . . . . ?
C5 C6 C7 C8 179.5(3) . . . . ?
C6 C7 C8 C9 0.3(6) . . . . ?
C7 C8 C9 C10 0.9(6) . . . . ?
C8 C9 C10 C11 -0.7(5) . . . . ?
C7 C6 C11 C10 2.1(4) . . . . ?
C5 C6 C11 C10 -179.2(2) . . . . ?
C9 C10 C11 C6 -0.9(4) . . . . ?
